data_2010695
loop_
_publ_author_name
'Janes, Robert W.'

_publ_section_title
;
 3,5-Diamino-6-(2-fluorophenyl)-1,2,4-triazine--dimethylformamide (1/1)
;
_journal_issue 3
_journal_name_full 'Acta Crystallographica Section C'
_journal_page_first 362
_journal_page_last 364
_journal_paper_doi 10.1107/S0108270199015607
_journal_volume 56
_journal_year 2000
_chemical_formula_moiety 'C9 H8 F N5,C3 H7 N O'
_chemical_formula_sum 'C12 H15 F N6 O'
_chemical_formula_weight 278.30
_chemical_name_systematic
;
3,5-Diamino-6-(2-fluorophenyl)-1,2,4-triazine dimethylformamide
;
_space_group_IT_number 33
_symmetry_cell_setting orthorhombic
_symmetry_space_group_name_Hall 'P 2c -2n'
_symmetry_space_group_name_H-M 'P n a 21'
_cell_angle_alpha 90.00
_cell_angle_beta 90.00
_cell_angle_gamma 90.00
_cell_formula_units_Z 8
_cell_length_a 17.0016(10)
_cell_length_b 10.6540(10)
_cell_length_c 15.9038(10)
_cell_measurement_reflns_used 25
_cell_measurement_temperature 296(2)
_cell_measurement_theta_max 26
_cell_measurement_theta_min 7.5
_cell_volume 2880.7(4)
_computing_cell_refinement 'CAD-4 Software'
_computing_data_collection 'CAD-4 Software (Enraf-Nonius, 1989)'
_computing_data_reduction 'CADRAL and CADSHEL (unpublished programs)'
_computing_molecular_graphics
;
SNOOPI (Davies, 1983)
;
_computing_structure_refinement 'SHELXL97 (Sheldrick, 1997)'
_computing_structure_solution 'SHELX76 (Sheldrick, 1976)'
_diffrn_ambient_temperature 296(2)
_diffrn_measured_fraction_theta_full .969
_diffrn_measured_fraction_theta_max .969
_diffrn_measurement_device_type 'Enraf-Nonius CAD4 diffractometer'
_diffrn_measurement_method \w--2\q
_diffrn_radiation_monochromator graphite
_diffrn_radiation_source 'fine-focus sealed tube'
_diffrn_radiation_type CuK\a
_diffrn_radiation_wavelength 1.54178
_diffrn_reflns_av_R_equivalents .0585
_diffrn_reflns_av_sigmaI/netI .0537
_diffrn_reflns_limit_h_max 20
_diffrn_reflns_limit_h_min -20
_diffrn_reflns_limit_k_max 12
_diffrn_reflns_limit_k_min 0
_diffrn_reflns_limit_l_max 19
_diffrn_reflns_limit_l_min 0
_diffrn_reflns_number 5092
_diffrn_reflns_theta_full 70.06
_diffrn_reflns_theta_max 70.06
_diffrn_reflns_theta_min 4.90
_diffrn_standards_decay_% 0
_diffrn_standards_interval_count 200
_diffrn_standards_number 3
_exptl_absorpt_coefficient_mu .813
_exptl_absorpt_correction_type none
_exptl_crystal_colour colourless
_exptl_crystal_density_diffrn 1.283
_exptl_crystal_density_method 'not measured'
_exptl_crystal_description block
_exptl_crystal_F_000 1168
_exptl_crystal_size_max .4
_exptl_crystal_size_mid .3
_exptl_crystal_size_min .3
_refine_diff_density_max .440
_refine_diff_density_min -.191
_refine_ls_extinction_coef .0070(9)
_refine_ls_extinction_method 'SHELXL97 (Sheldrick, 1997)'
_refine_ls_goodness_of_fit_ref 1.129
_refine_ls_hydrogen_treatment mixed
_refine_ls_matrix_type full
_refine_ls_number_parameters 498
_refine_ls_number_reflns 2750
_refine_ls_number_restraints 123
_refine_ls_restrained_S_all 1.102
_refine_ls_R_factor_all .0824
_refine_ls_R_factor_gt .0525
_refine_ls_shift/su_max .026
_refine_ls_shift/su_mean .004
_refine_ls_structure_factor_coef Fsqd
_refine_ls_weighting_details 'w = 1/[\s^2^(Fo^2^)+(0.1020P)^2^] where P=(Fo^2^+2Fc^2^)/3'
_refine_ls_weighting_scheme calc
_refine_ls_wR_factor_ref .1665
_reflns_number_gt 1815
_reflns_number_total 2750
_reflns_threshold_expression I>2\s(I)
_cod_data_source_file bm1376.cif
_cod_data_source_block I
_cod_depositor_comments
;
The following automatic conversions were performed:

'_refine_ls_weighting_scheme' value 'calc w =
1/[\s^2^(Fo^2^)+(0.1020P)^2^] where P=(Fo^2^+2Fc^2^)/3' was changed
to 'calc'. New tag '_refine_ls_weighting_details' was created. The
value of the new tag was set to 'w = 1/[\s^2^(Fo^2^)+(0.1020P)^2^]
where P=(Fo^2^+2Fc^2^)/3'.

Automatic conversion script
Id: cif_fix_values 3143 2015-03-26 13:38:13Z robertas 
;
_cod_original_formula_sum 'C12 H15 F1 N6 O1'
_cod_database_code 2010695
_cod_database_fobs_code 2010695

loop_
_symmetry_equiv_pos_as_xyz
'x, y, z'
'-x+1/2, y+1/2, z+1/2'
'x+1/2, -y+1/2, z'
'-x, -y, z+1/2'

loop_
_atom_site_label
_atom_site_fract_x
_atom_site_fract_y
_atom_site_fract_z
_atom_site_U_iso_or_equiv
_atom_site_adp_type
_atom_site_calc_flag
_atom_site_refinement_flags
_atom_site_occupancy
_atom_site_disorder_assembly
_atom_site_disorder_group
_atom_site_type_symbol
C1 .0857(2) .5336(3) .3660(3) .0625(11) Uani d D 1 . . C
F2 .0122(2) .4567(4) .2518(3) .1128(13) Uani d D 1 . . F
C2 .0827(3) .4786(5) .2874(4) .0831(16) Uani d D 1 . . C
C3 .1482(4) .4436(6) .2427(4) .111(2) Uani d D 1 . . C
H3 .1435 .4048 .1906 .133 Uiso calc R 1 . . H
C4 .2193(5) .4668(7) .2762(6) .122(3) Uani d D 1 . . C
H4 .2643 .4455 .2462 .147 Uiso calc R 1 . . H
C5 .2267(3) .5215(7) .3542(5) .102(2) Uani d D 1 . . C
H5 .2763 .5349 .3771 .123 Uiso calc R 1 . . H
C6 .1596(2) .5567(5) .3988(4) .0773(14) Uani d D 1 . . C
H6 .1646 .5958 .4508 .093 Uiso calc R 1 . . H
C6t .01337(19) .5751(3) .4110(3) .0566(10) Uani d D 1 . . C
N1 .00907(17) .6932(3) .4315(3) .0618(9) Uani d D 1 . . N
N2 -.05424(19) .7379(3) .4735(3) .0653(10) Uani d D 1 . . N
C3t -.1123(2) .6559(3) .4906(3) .0609(11) Uani d D 1 . . C
N3 -.1761(2) .7027(3) .5286(3) .0794(13) Uani d D 1 . . N
H31 -.2144 .6539 .5421 .095 Uiso calc R 1 . . H
H32 -.1788 .7816 .5396 .095 Uiso calc R 1 . . H
N4 -.11067(19) .5325(3) .4748(3) .0636(10) Uani d D 1 . . N
C5t -.0474(2) .4898(3) .4354(3) .0596(11) Uani d D 1 . . C
N5 -.0430(2) .3657(3) .4198(3) .0750(12) Uani d D 1 . . N
H51 -.0805 .3169 .4354 .090 Uiso calc R 1 . . H
H52 -.0026 .3354 .3943 .090 Uiso calc R 1 . . H
C1' -.3358(3) .1814(9) .6314(5) .061(4) Uani d PD .617(10) A 1 C
F2' -.2633(3) .2396(8) .7512(4) .125(3) Uani d PD .617(10) A 1 F
C2' -.3333(4) .2279(9) .7125(5) .074(3) Uani d PD .617(10) A 1 C
C3' -.3988(5) .2641(14) .7566(7) .092(5) Uani d PD .617(10) A 1 C
H3' -.3944 .2977 .8104 .110 Uiso calc PR .617(10) A 1 H
C4' -.4696(6) .250(2) .7202(9) .095(7) Uani d PD .617(10) A 1 C
H4' -.5147 .2713 .7499 .114 Uiso calc PR .617(10) A 1 H
C5' -.4765(4) .203(2) .6398(8) .124(12) Uani d PD .617(10) A 1 C
H5' -.5259 .1940 .6155 .149 Uiso calc PR .617(10) A 1 H
C6' -.4092(3) .1710(13) .5947(7) .083(4) Uani d PD .617(10) A 1 C
H6' -.4137 .1422 .5397 .099 Uiso calc PR .617(10) A 1 H
C6t' -.2636(3) .1392(6) .5865(5) .054(3) Uani d PD .617(10) A 1 C
N1' -.2493(5) .0191(6) .5858(9) .055(3) Uani d PD .617(10) A 1 N
N2' -.1852(5) -.0267(6) .5457(8) .061(4) Uani d PD .617(10) A 1 N
C3t' -.1344(6) .0577(7) .5138(10) .066(5) Uani d PD .617(10) A 1 C
N3' -.0721(9) .0108(10) .4729(16) .084(6) Uani d PD .617(10) A 1 N
H31' -.0406 .0603 .4467 .100 Uiso calc PR .617(10) A 1 H
H32' -.0637 -.0688 .4728 .100 Uiso calc PR .617(10) A 1 H
N4' -.1449(7) .1823(7) .5121(11) .071(5) Uani d PD .617(10) A 1 N
C5t' -.2081(5) .2254(5) .5515(8) .061(5) Uani d PD .617(10) A 1 C
N5' -.2160(7) .3506(6) .5596(12) .077(5) Uani d PD .617(10) A 1 N
H51' -.1807 .3999 .5394 .093 Uiso calc PR .617(10) A 1 H
H52' -.2564 .3811 .5849 .093 Uiso calc PR .617(10) A 1 H
C1" -.3365(5) .1867(13) .6467(7) .062(6) Uani d PD .383(10) A 2 C
F2" -.4125(5) .0852(11) .5436(6) .123(5) Uani d PD .383(10) A 2 F
C2" -.4090(5) .1590(12) .6122(7) .095(10) Uani d PD .383(10) A 2 C
C3" -.4787(5) .2053(19) .6425(12) .115(19) Uani d PD .383(10) A 2 C
H3" -.5260 .1882 .6154 .138 Uiso calc PR .383(10) A 2 H
C4" -.4770(8) .276(3) .7125(17) .105(14) Uani d PD .383(10) A 2 C
H4" -.5238 .3064 .7348 .126 Uiso calc PR .383(10) A 2 H
C5" -.4070(9) .3044(18) .7516(10) .089(8) Uani d PD .383(10) A 2 C
H5" -.4069 .3499 .8015 .107 Uiso calc PR .383(10) A 2 H
C6" -.3362(7) .2647(17) .7162(9) .093(8) Uani d PD .383(10) A 2 C
H6" -.2887 .2908 .7394 .111 Uiso calc PR .383(10) A 2 H
C6t" -.2616(4) .1469(9) .6061(8) .046(4) Uani d PD .383(10) A 2 C
N1" -.2444(9) .0278(10) .6089(13) .066(7) Uani d PD .383(10) A 2 N
N2" -.1782(8) -.0161(10) .5721(11) .050(4) Uani d PD .383(10) A 2 N
C3t" -.1350(7) .0666(12) .5277(12) .056(7) Uani d PD .383(10) A 2 C
N3" -.0689(13) .0221(16) .493(2) .069(7) Uani d PD .383(10) A 2 N
H31" -.0561 -.0554 .4998 .083 Uiso calc PR .383(10) A 2 H
H32" -.0391 .0710 .4640 .083 Uiso calc PR .383(10) A 2 H
N4" -.1488(9) .1900(10) .5217(16) .059(7) Uani d PD .383(10) A 2 N
C5t" -.2143(8) .2312(10) .5577(12) .072(9) Uani d PD .383(10) A 2 C
N5" -.2359(10) .3509(10) .5434(16) .056(5) Uani d PD .383(10) A 2 N
H51" -.2075 .3981 .5117 .068 Uiso calc PR .383(10) A 2 H
H52" -.2780 .3802 .5659 .068 Uiso calc PR .383(10) A 2 H
O1A .0630(2) .1600(4) .4007(4) .1088(16) Uani d . 1 . . O
C1A .1326(4) .1625(6) .3780(5) .1027(19) Uani d . 1 . . C
H1A .1591 .2388 .3795 .123 Uiso calc R 1 . . H
N1A .1713(3) .0612(5) .3515(4) .0907(15) Uani d . 1 . . N
C2A .2513(4) .0774(10) .3220(7) .144(4) Uani d . 1 . . C
H2A1 .2719 -.0022 .3042 .173 Uiso calc R 1 . . H
H2A2 .2832 .1102 .3666 .173 Uiso calc R 1 . . H
H2A3 .2517 .1348 .2755 .173 Uiso calc R 1 . . H
C3A .1379(7) -.0588(9) .3511(10) .170(5) Uani d . 1 . . C
H3A1 .1754 -.1182 .3299 .204 Uiso calc R 1 . . H
H3A2 .0921 -.0588 .3158 .204 Uiso calc R 1 . . H
H3A3 .1232 -.0817 .4073 .204 Uiso calc R 1 . . H
O1B -.3249(2) .5582(4) .5804(4) .0980(14) Uani d . 1 . . O
C1B -.3907(3) .5592(5) .6087(4) .0766(14) Uani d . 1 . . C
H1B -.4194 .4850 .6052 .092 Uiso calc R 1 . . H
N1B -.4256(2) .6569(4) .6443(3) .0768(11) Uani d . 1 . . N
C2B -.3860(5) .7758(7) .6472(8) .138(3) Uani d . 1 . . C
H2B1 -.4188 .8361 .6753 .166 Uiso calc R 1 . . H
H2B2 -.3753 .8038 .5910 .166 Uiso calc R 1 . . H
H2B3 -.3374 .7669 .6774 .166 Uiso calc R 1 . . H
C3B -.5048(4) .6498(9) .6770(6) .115(2) Uani d . 1 . . C
H3B1 -.5193 .7296 .7005 .138 Uiso calc R 1 . . H
H3B2 -.5073 .5866 .7200 .138 Uiso calc R 1 . . H
H3B3 -.5404 .6287 .6324 .138 Uiso calc R 1 . . H

loop_
_atom_site_aniso_label
_atom_site_aniso_U_11
_atom_site_aniso_U_22
_atom_site_aniso_U_33
_atom_site_aniso_U_12
_atom_site_aniso_U_13
_atom_site_aniso_U_23
C1 .072(3) .052(2) .064(3) -.0006(18) .009(2) .0043(19)
F2 .143(3) .104(2) .091(3) -.027(2) -.014(2) -.018(2)
C2 .113(4) .065(3) .072(4) -.008(3) .016(3) -.006(3)
C3 .152(6) .088(4) .093(5) -.020(4) .058(5) -.016(4)
C4 .147(7) .087(5) .132(8) .001(4) .079(6) .010(4)
C5 .079(3) .117(5) .112(6) .004(3) .034(4) .016(4)
C6 .066(3) .085(3) .081(4) -.005(2) .015(2) .015(3)
C6t .058(2) .0431(19) .068(3) .0000(16) .0017(19) .0023(18)
N1 .066(2) .0485(18) .071(2) .0008(15) .0055(18) -.0032(17)
N2 .067(2) .0464(17) .082(3) -.0044(15) .009(2) .0014(19)
C3t .063(2) .042(2) .078(3) .0024(17) .002(2) .0012(19)
N3 .067(2) .050(2) .122(4) -.0001(16) .020(2) -.007(2)
N4 .0600(18) .0408(17) .090(3) .0013(13) .0079(19) .0023(18)
C5t .065(2) .0425(19) .071(3) -.0029(17) -.002(2) .002(2)
N5 .066(2) .0427(17) .116(4) -.0019(15) .020(2) -.002(2)
C1' .079(11) .050(7) .053(5) -.001(6) .008(5) .008(4)
F2' .127(5) .146(6) .101(5) .010(4) -.026(4) -.038(4)
C2' .085(7) .051(7) .086(9) .013(4) .007(6) -.007(5)
C3' .140(12) .054(9) .080(8) .016(7) .029(8) -.004(5)
C4' .098(12) .082(11) .104(12) .023(7) .050(10) .010(8)
C5' .098(15) .16(2) .112(16) .052(12) -.015(11) -.022(14)
C6' .051(7) .105(10) .093(8) .015(6) .013(5) -.025(7)
C6t' .056(6) .051(6) .055(6) .000(4) -.003(4) -.007(4)
N1' .070(5) .037(4) .057(8) -.002(3) .008(4) -.007(3)
N2' .069(5) .047(4) .067(8) -.003(3) .009(5) -.008(4)
C3t' .084(10) .025(5) .089(9) -.003(5) .021(6) .004(4)
N3' .081(9) .055(7) .115(12) .003(5) .042(9) -.010(6)
N4' .057(8) .062(10) .094(10) .009(6) .019(7) .007(8)
C5t' .074(9) .027(6) .082(10) -.005(6) -.010(7) .009(5)
N5' .061(7) .046(5) .125(11) .008(3) .014(7) .000(4)
C1" .049(12) .065(13) .071(11) .004(9) .016(8) -.013(10)
F2" .089(6) .161(11) .118(8) .015(6) -.026(5) -.065(8)
C2" .10(2) .11(2) .068(11) -.013(15) .009(11) .020(12)
C3" .062(15) .09(2) .19(4) -.007(13) .08(2) .00(2)
C4" .086(16) .066(14) .16(3) .024(11) .056(17) .014(14)
C5" .120(17) .048(13) .100(15) .015(9) .048(12) -.004(9)
C6" .154(19) .048(11) .076(13) .012(8) .053(13) -.014(7)
C6t" .077(11) .032(7) .029(6) -.004(6) .002(5) -.003(4)
N1" .089(11) .065(10) .044(11) .002(7) .001(6) -.009(6)
N2" .061(7) .040(6) .048(10) -.001(4) .001(6) -.011(5)
C3t" .035(8) .069(15) .064(10) .013(8) -.005(7) -.012(9)
N3" .064(10) .022(6) .12(2) .011(5) .012(8) -.010(7)
N4" .061(13) .012(8) .104(17) .000(7) .014(11) -.012(8)
C5t" .049(12) .077(18) .091(18) .019(11) .031(12) -.020(12)
N5" .035(6) .036(6) .098(12) .003(4) .011(8) .014(5)
O1A .078(2) .091(3) .157(5) .014(2) .037(3) -.002(3)
C1A .115(5) .081(4) .112(5) .006(3) .014(4) -.003(4)
N1A .079(3) .107(4) .086(3) .028(3) .004(2) -.006(3)
C2A .096(5) .194(10) .142(8) -.012(6) .016(5) -.022(7)
C3A .194(9) .105(7) .211(13) -.015(6) .019(9) -.038(8)
O1B .073(2) .079(2) .142(4) .0139(16) .026(2) -.002(2)
C1B .073(3) .064(3) .093(4) .000(2) .005(3) -.002(3)
N1B .074(2) .077(3) .079(3) .0065(19) .005(2) .001(2)
C2B .119(5) .085(4) .211(10) .003(4) .026(6) -.030(6)
C3B .091(4) .143(6) .111(6) .008(4) .031(4) -.012(5)

loop_
_atom_type_symbol
_atom_type_description
_atom_type_scat_dispersion_real
_atom_type_scat_dispersion_imag
_atom_type_scat_source
C C .0181 .0091 'International Tables Vol C Tables 4.2.6.8 and 6.1.1.4'
H H .0000 .0000 'International Tables Vol C Tables 4.2.6.8 and 6.1.1.4'
O O .0492 .0322 'International Tables Vol C Tables 4.2.6.8 and 6.1.1.4'
N N .0311 .0180 'International Tables Vol C Tables 4.2.6.8 and 6.1.1.4'
F F .0727 .0534 'International Tables Vol C Tables 4.2.6.8 and 6.1.1.4'

loop_
_geom_angle_atom_site_label_1
_geom_angle_atom_site_label_2
_geom_angle_atom_site_label_3
_geom_angle
_geom_angle_publ_flag
C6 C1 C2 116.8(4) no
C6 C1 C6t 121.1(4) no
C2 C1 C6t 122.0(4) no
F2 C2 C3 117.2(5) no
F2 C2 C1 119.1(5) no
C3 C2 C1 123.6(5) no
C4 C3 C2 118.3(6) no
C3 C4 C5 121.1(5) no
C4 C5 C6 119.9(6) no
C1 C6 C5 120.2(6) no
N1 C6t C5t 120.4(3) yes
N1 C6t C1 117.0(3) yes
C5t C6t C1 122.5(3) yes
C6t N1 N2 120.6(3) yes
N1 N2 C3t 117.0(3) yes
N3 C3t N4 117.9(3) yes
N3 C3t N2 116.3(3) yes
N4 C3t N2 125.8(3) yes
C5t N4 C3t 116.3(3) yes
N4 C5t N5 117.9(3) yes
N4 C5t C6t 119.8(3) yes
N5 C5t C6t 122.3(4) yes
C6' C1' C2' 116.8(4) no
C6' C1' C6t' 121.1(4) no
C2' C1' C6t' 122.1(4) no
F2' C2' C3' 117.2(5) no
F2' C2' C1' 119.2(5) no
C3' C2' C1' 123.6(5) no
C4' C3' C2' 118.3(6) no
C3' C4' C5' 121.1(5) no
C4' C5' C6' 119.9(6) no
C1' C6' C5' 120.2(6) no
N1' C6t' C5t' 120.3(3) no
N1' C6t' C1' 117.0(3) no
C5t' C6t' C1' 122.5(3) no
C6t' N1' N2' 120.5(3) no
C3t' N2' N1' 117.0(3) no
N4' C3t' N2' 125.7(3) no
N4' C3t' N3' 117.7(3) no
N2' C3t' N3' 116.2(3) no
C5t' N4' C3t' 116.2(3) no
N4' C5t' N5' 118.0(3) no
N4' C5t' C6t' 119.8(3) no
N5' C5t' C6t' 122.2(4) no
C2" C1" C6" 116.7(4) no
C2" C1" C6t" 122.0(4) no
C6" C1" C6t" 121.0(4) no
F2" C2" C3" 117.2(6) no
F2" C2" C1" 119.1(5) no
C3" C2" C1" 123.6(5) no
C4" C3" C2" 118.3(6) no
C3" C4" C5" 121.1(5) no
C4" C5" C6" 119.8(6) no
C1" C6" C5" 120.2(6) no
N1" C6t" C5t" 120.3(3) no
N1" C6t" C1" 117.0(3) no
C5t" C6t" C1" 122.4(3) no
C6t" N1" N2" 120.5(3) no
C3t" N2" N1" 117.0(3) no
N2" C3t" N4" 125.7(4) no
N2" C3t" N3" 116.2(3) no
N4" C3t" N3" 117.8(3) no
C5t" N4" C3t" 116.2(3) no
N4" C5t" N5" 118.0(3) no
N4" C5t" C6t" 119.7(3) no
N5" C5t" C6t" 122.2(4) no
O1A C1A N1A 123.2(6) no
C1A N1A C3A 122.7(7) no
C1A N1A C2A 118.0(7) no
C3A N1A C2A 119.3(7) no
O1B C1B N1B 125.5(5) no
C1B N1B C2B 119.8(5) no
C1B N1B C3B 122.0(5) no
C2B N1B C3B 118.1(5) no

loop_
_geom_bond_atom_site_label_1
_geom_bond_atom_site_label_2
_geom_bond_site_symmetry_2
_geom_bond_distance
_geom_bond_publ_flag
C1 C2 . 1.382(7) no
C1 C6t . 1.490(5) yes
F2 C2 . 1.346(6) yes
C2 C3 . 1.371(7) no
C3 C4 . 1.344(11) no
C4 C5 . 1.376(11) no
C5 C6 . 1.394(7) no
C6t N1 . 1.303(4) yes
C6t C5t . 1.429(5) yes
N1 N2 . 1.353(4) yes
N2 C3t . 1.346(4) yes
C3t N3 . 1.338(5) yes
C3t N4 . 1.338(4) yes
N4 C5t . 1.326(5) yes
C5t N5 . 1.347(4) yes
C1' C6' . 1.382(6) no
C1' C2' . 1.382(7) no
C1' C6t' . 1.490(5) no
F2' C2' . 1.346(6) no
C2' C3' . 1.372(7) no
C3' C4' . 1.344(11) no
C4' C5' . 1.376(11) no
C5' C6' . 1.394(7) no
C6t' N1' . 1.303(4) no
C6t' C5t' . 1.430(5) no
N1' N2' . 1.353(4) no
N2' C3t' . 1.347(4) no
C3t' N4' . 1.339(4) no
C3t' N3' . 1.339(5) no
N4' C5t' . 1.326(5) no
C5t' N5' . 1.347(5) no
C1" C2" . 1.382(7) no
C1" C6" . 1.383(6) no
C1" C6t" . 1.490(5) no
F2" C2" . 1.346(6) no
C2" C3" . 1.371(7) no
C3" C4" . 1.344(11) no
C4" C5" . 1.376(11) no
C5" C6" . 1.394(7) no
C6t" N1" . 1.303(4) no
C6t" C5t" . 1.430(5) no
N1" N2" . 1.353(4) no
N2" C3t" . 1.347(4) no
C3t" N4" . 1.339(4) no
C3t" N3" . 1.339(5) no
N4" C5t" . 1.326(5) no
C5t" N5" . 1.347(5) no
O1A C1A . 1.238(8) no
C1A N1A . 1.333(8) no
N1A C3A . 1.399(11) no
N1A C2A . 1.448(9) no
O1B C1B . 1.206(6) no
C1B N1B . 1.326(7) no
N1B C2B . 1.435(9) no
N1B C3B . 1.446(8) no

loop_
_geom_hbond_atom_site_label_D
_geom_hbond_atom_site_label_H
_geom_hbond_atom_site_label_A
_geom_hbond_site_symmetry_A
_geom_hbond_distance_DH
_geom_hbond_distance_HA
_geom_hbond_distance_DA
_geom_hbond_angle_DHA
N3 H31 O1B . .86 2.22 3.073(5) 170
N5 H52 O1A . .86 2.18 2.854(5) 135
N3 H32 N2' 1_565 .86 2.05 2.900(7) 171
N5 H51 N4' . .86 2.18 2.996(8) 159
N3' H31' O1A . .86 2.18 3.019(11) 165
N3' H32' N2 1_545 .86 2.07 2.923(11) 175
N5' H52' O1B . .86 2.22 2.903(8) 137
N5' H51' N4 . .86 2.11 2.964(10) 169
N3 H32 N2" 1_565 .86 2.22 3.074(11) 176
N5 H51 N4" . .86 2.25 3.061(10) 157
N3" H32" O1A . .86 2.22 3.055(14) 164
N3" H31" N2 1_545 .86 2.24 3.053(17) 157
N5" H52" O1B . .86 2.07 2.742(11) 134
N5" H51" N4 . .86 2.26 3.076(13) 159

loop_
_geom_torsion_atom_site_label_1
_geom_torsion_atom_site_label_2
_geom_torsion_atom_site_label_3
_geom_torsion_atom_site_label_4
_geom_torsion
_geom_torsion_publ_flag
C6 C1 C2 F2 -178.5(5) no
C6t C1 C2 F2 -3.1(7) no
C6 C1 C2 C3 1.9(8) no
C6t C1 C2 C3 177.4(5) no
F2 C2 C3 C4 178.7(6) no
C1 C2 C3 C4 -1.7(10) no
C2 C3 C4 C5 1.5(11) no
C3 C4 C5 C6 -1.6(11) no
C2 C1 C6 C5 -1.9(7) no
C6t C1 C6 C5 -177.5(5) no
C4 C5 C6 C1 1.9(9) no
C6 C1 C6t N1 53.9(6) no
C2 C1 C6t N1 -121.4(5) no
C6 C1 C6t C5t -122.7(5) no
C2 C1 C6t C5t 62.0(6) no
C5t C6t N1 N2 -2.5(6) no
C1 C6t N1 N2 -179.1(4) no
C6t N1 N2 C3t -1.6(7) no
N1 N2 C3t N3 -177.0(5) no
N1 N2 C3t N4 4.8(7) no
N3 C3t N4 C5t 178.5(4) no
N2 C3t N4 C5t -3.3(8) no
C3t N4 C5t N5 178.8(5) no
C3t N4 C5t C6t -1.1(7) no
N1 C6t C5t N4 4.0(6) no
C1 C6t C5t N4 -179.6(4) no
N1 C6t C5t N5 -175.9(5) no
C1 C6t C5t N5 .5(7) no
C6' C1' C2' F2' 179.8(10) no
C6t' C1' C2' F2' 2.3(11) no
C6' C1' C2' C3' -.5(15) no
C6t' C1' C2' C3' -177.9(10) no
F2' C2' C3' C4' -178.0(14) no
C1' C2' C3' C4' 2(2) no
C2' C3' C4' C5' -2(3) no
C3' C4' C5' C6' 0(3) no
C2' C1' C6' C5' -1.7(18) no
C6t' C1' C6' C5' 175.8(13) no
C4' C5' C6' C1' 2(3) no
C6' C1' C6t' N1' -78.8(12) no
C2' C1' C6t' N1' 98.6(11) no
C6' C1' C6t' C5t' 106.6(11) no
C2' C1' C6t' C5t' -76.0(10) no
C5t' C6t' N1' N2' -5.8(17) no
C1' C6t' N1' N2' 179.4(10) no
C6t' N1' N2' C3t' 5.8(19) no
N1' N2' C3t' N4' -6(2) no
N1' N2' C3t' N3' -178.7(15) no
N2' C3t' N4' C5t' 6(2) no
N3' C3t' N4' C5t' 178.5(16) no
C3t' N4' C5t' N5' 172.5(16) no
C3t' N4' C5t' C6t' -5.3(17) no
N1' C6t' C5t' N4' 5.6(14) no
C1' C6t' C5t' N4' -179.9(10) no
N1' C6t' C5t' N5' -172.1(14) no
C1' C6t' C5t' N5' 2.4(15) no
C6" C1" C2" F2" 178.9(13) no
C6t" C1" C2" F2" 5.6(13) no
C6" C1" C2" C3" .7(18) no
C6t" C1" C2" C3" -172.7(14) no
F2" C2" C3" C4" 178.0(18) no
C1" C2" C3" C4" -4(3) no
C2" C3" C4" C5" 2(4) no
C3" C4" C5" C6" 3(3) no
C2" C1" C6" C5" 4(2) no
C6t" C1" C6" C5" 177.8(13) no
C4" C5" C6" C1" -6(3) no
C2" C1" C6t" N1" -71.9(15) no
C6" C1" C6t" N1" 115.0(17) no
C2" C1" C6t" C5t" 101.2(14) no
C6" C1" C6t" C5t" -71.9(15) no
C5t" C6t" N1" N2" 5(2) no
C1" C6t" N1" N2" 178.7(15) no
C6t" N1" N2" C3t" -5(3) no
N1" N2" C3t" N4" 5(3) no
N1" N2" C3t" N3" 179(2) no
N2" C3t" N4" C5t" -5(3) no
N3" C3t" N4" C5t" -179(2) no
C3t" N4" C5t" N5" -171(2) no
C3t" N4" C5t" C6t" 6(2) no
N1" C6t" C5t" N4" -5.9(19) no
C1" C6t" C5t" N4" -178.8(12) no
N1" C6t" C5t" N5" 170(2) no
C1" C6t" C5t" N5" -2(2) no
O1A C1A N1A C3A -3.4(13) no
O1A C1A N1A C2A 176.5(8) no
O1B C1B N1B C2B 3.5(11) no
O1B C1B N1B C3B -179.8(7) no
